data_2235317
loop_
_publ_author_name
'Mohamed, Shaaban K.'
'Akkurt, Mehmet'
'Tahir, Muhammad N.'
'Abdelhamid, Antar A.'
'Albayati, Mustafa R.'

_publ_section_title
;
 2-Amino-4-(4-chlorophenyl)-7,7-dimethyl-5-oxo-5,6,7,8-tetrahydro-4<i>H</i>-chromene-3-carbonitrile
 propan-2-one monosolvate
;
_journal_coeditor_code XU5550
_journal_issue 6
_journal_name_full 'Acta Crystallographica Section E'
_journal_page_first o1965
_journal_page_last o1966
_journal_paper_doi 10.1107/S1600536812024142
_journal_volume 68
_journal_year 2012
_chemical_formula_iupac 'C18 H17 Cl N2 O2 , C3 H6 O'
_chemical_formula_moiety 'C18 H17 Cl N2 O2, C3 H6 O'
_chemical_formula_sum 'C21 H23 Cl N2 O3'
_chemical_formula_weight 386.86
_chemical_name_systematic
;
2-Amino-4-(4-chlorophenyl)-7,7-dimethyl-5-oxo-5,6,7,8-tetrahydro-4<i>H</i>-
chromene-3-carbonitrile propan-2-one monosolvate
;
_space_group_IT_number 2
_symmetry_cell_setting triclinic
_symmetry_space_group_name_Hall '-P 1'
_symmetry_space_group_name_H-M 'P -1'
_atom_sites_solution_hydrogens geom
_atom_sites_solution_primary direct
_atom_sites_solution_secondary difmap
_cell_angle_alpha 84.4460(10)
_cell_angle_beta 82.546(2)
_cell_angle_gamma 78.6250(10)
_cell_formula_units_Z 2
_cell_length_a 8.1707(2)
_cell_length_b 9.4386(2)
_cell_length_c 13.5192(4)
_cell_measurement_reflns_used 430
_cell_measurement_temperature 296(2)
_cell_measurement_theta_max 21
_cell_measurement_theta_min 2.2
_cell_volume 1010.76(4)
_computing_cell_refinement 'SAINT (Bruker, 2007)'
_computing_data_collection 'APEX2 (Bruker, 2007)'
_computing_data_reduction 'SAINT (Bruker, 2007)'
_computing_molecular_graphics
;
ORTEP-3 for Windows (Farrugia, 1997) and PLATON (Spek, 2009)
;
_computing_publication_material
;
WinGX (Farrugia, 1999) and PLATON (Spek, 2009)
;
_computing_structure_refinement 'SHELXL97 (Sheldrick, 2008)'
_computing_structure_solution 'SHELXS97 (Sheldrick, 2008)'
_diffrn_ambient_temperature 296(2)
_diffrn_detector_area_resol_mean 0.81
_diffrn_measured_fraction_theta_full 0.986
_diffrn_measured_fraction_theta_max 0.986
_diffrn_measurement_device_type 'Bruker Kappa APEXII CCD'
_diffrn_measurement_method \w
_diffrn_radiation_monochromator graphite
_diffrn_radiation_source 'fine-focus sealed tube'
_diffrn_radiation_type 'Mo K\a'
_diffrn_radiation_wavelength 0.71073
_diffrn_reflns_av_R_equivalents 0.0270
_diffrn_reflns_av_sigmaI/netI 0.0300
_diffrn_reflns_limit_h_max 10
_diffrn_reflns_limit_h_min -9
_diffrn_reflns_limit_k_max 12
_diffrn_reflns_limit_k_min -12
_diffrn_reflns_limit_l_max 17
_diffrn_reflns_limit_l_min -17
_diffrn_reflns_number 16320
_diffrn_reflns_reduction_process
;
;
_diffrn_reflns_theta_full 27.90
_diffrn_reflns_theta_max 27.90
_diffrn_reflns_theta_min 1.52
_exptl_absorpt_coefficient_mu 0.212
_exptl_absorpt_correction_T_max 0.952
_exptl_absorpt_correction_T_min 0.942
_exptl_absorpt_correction_type multi-scan
_exptl_absorpt_process_details '(SADABS; Bruker, 2005)'
_exptl_crystal_colour colourless
_exptl_crystal_density_diffrn 1.271
_exptl_crystal_density_method 'not measured'
_exptl_crystal_description prism
_exptl_crystal_F_000 408
_exptl_crystal_size_max 0.28
_exptl_crystal_size_mid 0.25
_exptl_crystal_size_min 0.23
_refine_diff_density_max 0.326
_refine_diff_density_min -0.337
_refine_ls_extinction_method none
_refine_ls_goodness_of_fit_ref 1.041
_refine_ls_hydrogen_treatment constr
_refine_ls_matrix_type full
_refine_ls_number_parameters 248
_refine_ls_number_reflns 4769
_refine_ls_number_restraints 0
_refine_ls_restrained_S_all 1.041
_refine_ls_R_factor_all 0.0677
_refine_ls_R_factor_gt 0.0449
_refine_ls_shift/su_max 0.000
_refine_ls_shift/su_mean 0.000
_refine_ls_structure_factor_coef Fsqd
_refine_ls_weighting_details 'calc w = 1/[\s^2^(Fo^2^)+(0.0552P)^2^+0.2106P] where P=(Fo^2^+2Fc^2^)/3'
_refine_ls_weighting_scheme calc
_refine_ls_wR_factor_gt 0.1120
_refine_ls_wR_factor_ref 0.1259
_reflns_number_gt 3390
_reflns_number_total 4769
_reflns_threshold_expression I>2\s(I)
_cod_data_source_file xu5550.cif
_cod_data_source_block I
_cod_database_code 2235317
_cod_database_fobs_code 2235317

loop_
_symmetry_equiv_pos_site_id
_symmetry_equiv_pos_as_xyz
1 x,y,z
2 -x,-y,-z

loop_
_atom_site_aniso_label
_atom_site_aniso_U_11
_atom_site_aniso_U_22
_atom_site_aniso_U_33
_atom_site_aniso_U_12
_atom_site_aniso_U_13
_atom_site_aniso_U_23
Cl1 0.0881(4) 0.0749(4) 0.1017(5) -0.0010(3) 0.0216(3) -0.0411(3)
O1 0.0293(5) 0.0326(5) 0.0566(7) -0.0079(4) -0.0069(5) 0.0111(5)
O2 0.0351(6) 0.0490(7) 0.0871(10) -0.0102(5) -0.0169(6) 0.0050(6)
N1 0.0469(8) 0.0429(8) 0.0700(10) -0.0113(6) -0.0163(7) 0.0197(7)
N2 0.0314(7) 0.0391(7) 0.0715(10) -0.0099(6) -0.0074(6) 0.0151(7)
C1 0.0271(7) 0.0287(7) 0.0468(9) -0.0067(6) -0.0050(6) 0.0019(6)
C2 0.0354(8) 0.0405(9) 0.0591(11) -0.0009(7) -0.0090(7) 0.0036(8)
C3 0.0384(9) 0.0392(9) 0.0830(14) 0.0046(7) -0.0040(9) -0.0041(9)
C4 0.0451(10) 0.0430(9) 0.0698(13) -0.0097(8) 0.0099(8) -0.0169(8)
C5 0.0579(11) 0.0464(10) 0.0500(10) -0.0122(8) -0.0019(8) -0.0055(8)
C6 0.0431(9) 0.0350(8) 0.0497(10) -0.0035(7) -0.0075(7) -0.0016(7)
C7 0.0304(7) 0.0318(7) 0.0395(8) -0.0065(6) -0.0093(6) 0.0036(6)
C8 0.0330(7) 0.0294(7) 0.0371(8) -0.0063(6) -0.0038(6) 0.0036(6)
C9 0.0344(7) 0.0308(7) 0.0365(8) -0.0083(6) -0.0020(6) 0.0037(6)
C10 0.0323(7) 0.0291(7) 0.0384(8) -0.0078(6) -0.0012(6) -0.0006(6)
C11 0.0306(7) 0.0287(7) 0.0383(8) -0.0060(6) -0.0031(6) -0.0011(6)
C12 0.0315(7) 0.0387(8) 0.0430(8) -0.0066(6) -0.0072(6) 0.0050(7)
C13 0.0363(8) 0.0367(8) 0.0443(9) -0.0093(6) -0.0050(6) -0.0024(6)
C14 0.0442(9) 0.0355(8) 0.0619(11) -0.0141(7) -0.0079(8) -0.0013(7)
C15 0.0423(8) 0.0298(8) 0.0508(9) -0.0108(6) -0.0030(7) 0.0019(7)
C16 0.0360(8) 0.0286(7) 0.0488(9) -0.0032(6) -0.0022(7) 0.0016(6)
C17 0.0613(11) 0.0318(9) 0.0848(14) -0.0125(8) -0.0127(10) 0.0085(9)
C18 0.0596(11) 0.0564(11) 0.0512(11) -0.0167(9) 0.0037(8) 0.0048(8)
O3 0.0928(12) 0.0868(11) 0.0863(12) -0.0419(10) -0.0209(9) -0.0046(9)
C19 0.0682(13) 0.0644(12) 0.0506(11) -0.0211(10) -0.0033(9) -0.0024(9)
C20 0.109(2) 0.0637(15) 0.132(3) -0.0259(15) -0.0305(18) 0.0047(15)
C21 0.0753(18) 0.115(2) 0.140(3) 0.0068(16) 0.0197(17) -0.006(2)

loop_
_atom_site_type_symbol
_atom_site_label
_atom_site_fract_x
_atom_site_fract_y
_atom_site_fract_z
_atom_site_U_iso_or_equiv
_atom_site_thermal_displace_type
_atom_site_calc_flag
_atom_site_refinement_flags
_atom_site_occupancy
Cl Cl1 1.23217(8) -0.04097(7) 0.07282(5) 0.0908(3) Uani d . 1.000
O O1 0.49042(12) 0.48205(10) 0.35120(8) 0.0400(3) Uani d . 1.000
O O2 1.05221(14) 0.51811(13) 0.37189(11) 0.0565(5) Uani d . 1.000
N N1 0.67987(18) 0.01830(15) 0.51140(12) 0.0536(5) Uani d . 1.000
N N2 0.36160(16) 0.29958(14) 0.40904(11) 0.0480(5) Uani d . 1.000
C C1 0.92881(17) 0.24000(15) 0.30888(11) 0.0342(4) Uani d . 1.000
C C2 1.05201(19) 0.12327(17) 0.33381(14) 0.0460(5) Uani d . 1.000
C C3 1.1449(2) 0.03660(19) 0.26177(16) 0.0555(6) Uani d . 1.000
C C4 1.1148(2) 0.06724(19) 0.16419(15) 0.0531(6) Uani d . 1.000
C C5 0.9934(2) 0.18223(19) 0.13653(14) 0.0513(6) Uani d . 1.000
C C6 0.9008(2) 0.26753(17) 0.20960(12) 0.0430(5) Uani d . 1.000
C C7 0.82134(17) 0.32702(15) 0.39096(11) 0.0337(4) Uani d . 1.000
C C8 0.65888(18) 0.27155(15) 0.42120(11) 0.0335(4) Uani d . 1.000
C C9 0.50856(18) 0.34425(15) 0.39607(11) 0.0342(4) Uani d . 1.000
C C10 0.62537(18) 0.55179(15) 0.33926(11) 0.0334(4) Uani d . 1.000
C C11 0.77873(17) 0.48648(15) 0.36014(11) 0.0326(4) Uani d . 1.000
C C12 0.66848(18) 0.13136(16) 0.47074(12) 0.0380(4) Uani d . 1.000
C C13 0.90997(19) 0.57350(16) 0.35344(12) 0.0388(5) Uani d . 1.000
C C14 0.8623(2) 0.73361(17) 0.32758(14) 0.0463(5) Uani d . 1.000
C C15 0.7272(2) 0.77363(16) 0.25591(12) 0.0409(5) Uani d . 1.000
C C16 0.57651(18) 0.70488(15) 0.30076(12) 0.0387(5) Uani d . 1.000
C C17 0.6697(2) 0.93797(18) 0.24419(17) 0.0592(7) Uani d . 1.000
C C18 0.7976(2) 0.7186(2) 0.15339(14) 0.0564(6) Uani d . 1.000
O O3 0.5451(2) 0.50051(18) 0.11608(13) 0.0843(7) Uani d . 1.000
C C19 0.4295(3) 0.4388(2) 0.11692(15) 0.0603(7) Uani d . 1.000
C C20 0.4577(4) 0.2802(3) 0.1159(2) 0.0995(13) Uani d . 1.000
C C21 0.2546(3) 0.5175(3) 0.1176(3) 0.1166(13) Uani d . 1.000
H H2 1.07260 0.10280 0.40020 0.0550 Uiso c R 1.000
H H2A 0.35510 0.21450 0.43660 0.0580 Uiso c R 1.000
H H2B 0.27340 0.35580 0.38990 0.0580 Uiso c R 1.000
H H3 1.22690 -0.04170 0.27950 0.0670 Uiso c R 1.000
H H5 0.97400 0.20230 0.06990 0.0620 Uiso c R 1.000
H H6 0.81800 0.34500 0.19150 0.0520 Uiso c R 1.000
H H7 0.88370 0.31470 0.44940 0.0410 Uiso c R 1.000
H H14A 0.96180 0.76980 0.29740 0.0560 Uiso c R 1.000
H H14B 0.82190 0.78160 0.38870 0.0560 Uiso c R 1.000
H H16A 0.51530 0.76070 0.35500 0.0460 Uiso c R 1.000
H H16B 0.50160 0.70960 0.25000 0.0460 Uiso c R 1.000
H H17A 0.76440 0.98270 0.22010 0.0890 Uiso c R 1.000
H H17B 0.62060 0.97280 0.30780 0.0890 Uiso c R 1.000
H H17C 0.58780 0.96160 0.19740 0.0890 Uiso c R 1.000
H H18A 0.71240 0.74390 0.10870 0.0850 Uiso c R 1.000
H H18B 0.83210 0.61510 0.16000 0.0850 Uiso c R 1.000
H H18C 0.89240 0.76210 0.12710 0.0850 Uiso c R 1.000
H H20A 0.41990 0.25490 0.05680 0.1490 Uiso c R 1.000
H H20B 0.39630 0.24090 0.17400 0.1490 Uiso c R 1.000
H H20C 0.57550 0.24120 0.11620 0.1490 Uiso c R 1.000
H H21A 0.25020 0.61800 0.12620 0.1750 Uiso c R 1.000
H H21B 0.18550 0.47730 0.17170 0.1750 Uiso c R 1.000
H H21C 0.21410 0.50840 0.05540 0.1750 Uiso c R 1.000

loop_
_atom_type_symbol
_atom_type_description
_atom_type_scat_dispersion_real
_atom_type_scat_dispersion_imag
_atom_type_scat_source
C C 0.0033 0.0016 ' International Tables Vol C Tables 4.2.6.8 and 6.1.1.4'
H H 0.0000 0.0000 ' International Tables Vol C Tables 4.2.6.8 and 6.1.1.4'
Cl Cl 0.1484 0.1585 ' International Tables Vol C Tables 4.2.6.8 and 6.1.1.4'
N N 0.0061 0.0033 ' International Tables Vol C Tables 4.2.6.8 and 6.1.1.4'
O O 0.0106 0.0060 ' International Tables Vol C Tables 4.2.6.8 and 6.1.1.4'

loop_
_geom_angle_atom_site_label_1
_geom_angle_atom_site_label_2
_geom_angle_atom_site_label_3
_geom_angle
_geom_angle_publ_flag
C9 O1 C10 118.92(11) no
C9 N2 H2B 120.00 no
H2A N2 H2B 120.00 no
C9 N2 H2A 120.00 no
C6 C1 C7 122.04(13) no
C2 C1 C6 118.08(14) no
C2 C1 C7 119.74(14) no
C1 C2 C3 121.22(17) no
C2 C3 C4 119.25(16) no
Cl1 C4 C3 119.52(14) no
C3 C4 C5 121.21(17) no
Cl1 C4 C5 119.27(15) no
C4 C5 C6 118.86(17) no
C1 C6 C5 121.37(15) no
C1 C7 C11 112.80(12) no
C1 C7 C8 110.40(12) no
C8 C7 C11 108.40(12) no
C7 C8 C9 123.08(13) no
C7 C8 C12 117.87(13) no
C9 C8 C12 118.83(14) no
N2 C9 C8 128.24(14) no
O1 C9 N2 110.31(12) no
O1 C9 C8 121.45(13) no
O1 C10 C11 122.99(13) no
O1 C10 C16 111.12(12) no
C11 C10 C16 125.89(14) no
C10 C11 C13 118.65(13) no
C7 C11 C10 122.53(13) no
C7 C11 C13 118.81(12) no
N1 C12 C8 178.38(17) no
O2 C13 C11 120.84(14) no
O2 C13 C14 121.28(14) no
C11 C13 C14 117.84(13) no
C13 C14 C15 113.74(13) no
C16 C15 C17 108.70(13) no
C16 C15 C18 110.90(13) no
C17 C15 C18 108.98(15) no
C14 C15 C18 109.79(14) no
C14 C15 C16 108.05(13) no
C14 C15 C17 110.41(13) no
C10 C16 C15 113.11(12) no
C1 C2 H2 119.00 no
C3 C2 H2 119.00 no
C2 C3 H3 120.00 no
C4 C3 H3 120.00 no
C4 C5 H5 121.00 no
C6 C5 H5 121.00 no
C1 C6 H6 119.00 no
C5 C6 H6 119.00 no
C1 C7 H7 108.00 no
C8 C7 H7 108.00 no
C11 C7 H7 108.00 no
C13 C14 H14A 109.00 no
C13 C14 H14B 109.00 no
C15 C14 H14A 109.00 no
C15 C14 H14B 109.00 no
H14A C14 H14B 108.00 no
C10 C16 H16A 109.00 no
C10 C16 H16B 109.00 no
C15 C16 H16A 109.00 no
C15 C16 H16B 109.00 no
H16A C16 H16B 108.00 no
C15 C17 H17A 109.00 no
C15 C17 H17B 109.00 no
C15 C17 H17C 109.00 no
H17A C17 H17B 109.00 no
H17A C17 H17C 110.00 no
H17B C17 H17C 109.00 no
C15 C18 H18A 109.00 no
C15 C18 H18B 109.00 no
C15 C18 H18C 109.00 no
H18A C18 H18B 109.00 no
H18A C18 H18C 109.00 no
H18B C18 H18C 110.00 no
O3 C19 C20 120.9(2) no
O3 C19 C21 122.05(19) no
C20 C19 C21 117.0(2) no
C19 C20 H20A 109.00 no
C19 C20 H20B 110.00 no
C19 C20 H20C 109.00 no
H20A C20 H20B 109.00 no
H20A C20 H20C 109.00 no
H20B C20 H20C 109.00 no
C19 C21 H21A 109.00 no
C19 C21 H21B 109.00 no
C19 C21 H21C 109.00 no
H21A C21 H21B 109.00 no
H21A C21 H21C 110.00 no
H21B C21 H21C 109.00 no

loop_
_geom_bond_atom_site_label_1
_geom_bond_atom_site_label_2
_geom_bond_distance
_geom_bond_publ_flag
Cl1 C4 1.743(2) no
O1 C9 1.3697(17) no
O1 C10 1.3765(18) no
O2 C13 1.223(2) no
O3 C19 1.202(3) no
N1 C12 1.145(2) no
N2 C9 1.335(2) no
N2 H2B 0.8600 no
N2 H2A 0.8600 no
C1 C2 1.385(2) no
C1 C6 1.382(2) no
C1 C7 1.522(2) no
C2 C3 1.383(3) no
C3 C4 1.366(3) no
C4 C5 1.377(2) no
C5 C6 1.384(2) no
C7 C11 1.507(2) no
C7 C8 1.515(2) no
C8 C9 1.351(2) no
C8 C12 1.417(2) no
C10 C11 1.335(2) no
C10 C16 1.483(2) no
C11 C13 1.463(2) no
C13 C14 1.503(2) no
C14 C15 1.530(2) no
C15 C16 1.533(2) no
C15 C17 1.528(2) no
C15 C18 1.529(2) no
C2 H2 0.9300 no
C3 H3 0.9300 no
C5 H5 0.9300 no
C6 H6 0.9300 no
C7 H7 0.9800 no
C14 H14B 0.9700 no
C14 H14A 0.9700 no
C16 H16A 0.9700 no
C16 H16B 0.9700 no
C17 H17B 0.9600 no
C17 H17C 0.9600 no
C17 H17A 0.9600 no
C18 H18B 0.9600 no
C18 H18C 0.9600 no
C18 H18A 0.9600 no
C19 C20 1.470(3) no
C19 C21 1.474(4) no
C20 H20A 0.9600 no
C20 H20B 0.9600 no
C20 H20C 0.9600 no
C21 H21A 0.9600 no
C21 H21B 0.9600 no
C21 H21C 0.9600 no

loop_
_geom_hbond_atom_site_label_D
_geom_hbond_atom_site_label_H
_geom_hbond_atom_site_label_A
_geom_hbond_site_symmetry_A
_geom_hbond_distance_DH
_geom_hbond_distance_HA
_geom_hbond_distance_DA
_geom_hbond_angle_DHA
_geom_hbond_publ_flag
N2 H2A N1 2_656 0.86 2.30 3.1552(19) 171 yes
N2 H2B O2 1_455 0.86 2.15 2.9949(18) 167 yes
C2 H2 N1 2_756 0.93 2.51 3.234(2) 135 yes
C6 H6 Cg1 1_555 0.93 2.76 3.0785(17) 101 no
C17 H17A Cg2 1_565 0.96 2.93 3.8221(18) 155 yes

loop_
_geom_torsion_atom_site_label_1
_geom_torsion_atom_site_label_2
_geom_torsion_atom_site_label_3
_geom_torsion_atom_site_label_4
_geom_torsion
_geom_torsion_publ_flag
C9 O1 C10 C16 -173.19(12) no
C10 O1 C9 N2 174.51(12) no
C10 O1 C9 C8 -5.5(2) no
C9 O1 C10 C11 7.0(2) no
C7 C1 C2 C3 176.02(14) no
C2 C1 C6 C5 -0.5(2) no
C7 C1 C6 C5 -176.29(15) no
C6 C1 C2 C3 0.1(2) no
C2 C1 C7 C8 -94.69(16) no
C2 C1 C7 C11 143.88(14) no
C6 C1 C7 C8 81.04(17) no
C6 C1 C7 C11 -40.39(19) no
C1 C2 C3 C4 0.3(3) no
C2 C3 C4 Cl1 179.66(13) no
C2 C3 C4 C5 -0.3(3) no
Cl1 C4 C5 C6 180.00(15) no
C3 C4 C5 C6 -0.1(3) no
C4 C5 C6 C1 0.5(3) no
C1 C7 C8 C12 67.77(17) no
C11 C7 C8 C9 17.28(19) no
C11 C7 C8 C12 -168.22(13) no
C1 C7 C11 C10 106.77(16) no
C1 C7 C8 C9 -106.73(16) no
C1 C7 C11 C13 -73.65(17) no
C8 C7 C11 C10 -15.79(19) no
C8 C7 C11 C13 163.79(13) no
C7 C8 C9 N2 172.17(15) no
C12 C8 C9 O1 177.72(13) no
C12 C8 C9 N2 -2.3(2) no
C7 C8 C9 O1 -7.8(2) no
O1 C10 C11 C7 5.0(2) no
O1 C10 C11 C13 -174.58(13) no
C16 C10 C11 C7 -174.80(14) no
C16 C10 C11 C13 5.6(2) no
O1 C10 C16 C15 -162.22(12) no
C11 C10 C16 C15 17.6(2) no
C7 C11 C13 O2 0.4(2) no
C7 C11 C13 C14 -176.99(14) no
C10 C11 C13 O2 -180.00(17) no
C10 C11 C13 C14 2.6(2) no
O2 C13 C14 C15 148.89(16) no
C11 C13 C14 C15 -33.7(2) no
C13 C14 C15 C16 53.89(18) no
C13 C14 C15 C17 172.65(15) no
C13 C14 C15 C18 -67.18(18) no
C14 C15 C16 C10 -45.43(17) no
C17 C15 C16 C10 -165.27(14) no
C18 C15 C16 C10 74.94(17) no
